data_4104531
loop_
_publ_author_name
'Yan-Juan Zhang'
'Tao Liu'
'Shinji Kanegawa'
'Osamu Sato'

_publ_section_title
;
 Reversible Single-Crystal-to-Single-Crystal Transformation from Achiral
 Antiferromagnetic Hexanuclears to a Chiral Ferrimagnetic Double Zigzag
 Chain
;
_journal_name_full 'Journal of the American Chemical Society'
_journal_page_first 7942
_journal_page_last 7943
_journal_paper_doi 10.1021/ja901539y
_journal_volume 131
_journal_year 2009
_chemical_formula_sum 'C28 H39 B2 Fe3 N20 O7'
_chemical_formula_weight 956.96
_chemical_name_systematic
; 
 ? 
;
_space_group_IT_number 14
_symmetry_cell_setting monoclinic
_symmetry_space_group_name_Hall '-P 2ybc'
_symmetry_space_group_name_H-M 'P 1 21/c 1'
_atom_sites_solution_hydrogens geom
_atom_sites_solution_primary direct
_atom_sites_solution_secondary difmap
_audit_creation_method SHELXL-97
_cell_angle_alpha 90.00
_cell_angle_beta 105.729(3)
_cell_angle_gamma 90.00
_cell_formula_units_Z 4
_cell_length_a 13.4328(3)
_cell_length_b 14.2892(2)
_cell_length_c 22.1980(4)
_cell_measurement_reflns_used 5661
_cell_measurement_temperature 123(2)
_cell_measurement_theta_max 27.4835
_cell_measurement_theta_min 2.999
_cell_volume 4101.23(14)
_computing_structure_refinement 'SHELXL-97 (Sheldrick, 1997)'
_computing_structure_solution 'SHELXS-97 (Sheldrick, 1990)'
_diffrn_ambient_temperature 123(2)
_diffrn_detector_area_resol_mean 28.5714
_diffrn_measured_fraction_theta_full 0.992
_diffrn_measured_fraction_theta_max 0.992
_diffrn_measurement_device_type 'Rigaku IP'
_diffrn_measurement_method dtintegrate.ref
_diffrn_radiation_monochromator graphite
_diffrn_radiation_source 'fine-focus sealed tube'
_diffrn_radiation_type MoK\a
_diffrn_radiation_wavelength 0.71073
_diffrn_reflns_av_R_equivalents 0.0915
_diffrn_reflns_av_sigmaI/netI 0.0923
_diffrn_reflns_limit_h_max 17
_diffrn_reflns_limit_h_min -17
_diffrn_reflns_limit_k_max 18
_diffrn_reflns_limit_k_min -18
_diffrn_reflns_limit_l_max 28
_diffrn_reflns_limit_l_min -28
_diffrn_reflns_number 38033
_diffrn_reflns_theta_full 27.48
_diffrn_reflns_theta_max 27.48
_diffrn_reflns_theta_min 3.01
_exptl_absorpt_coefficient_mu 1.117
_exptl_absorpt_correction_T_max 0.946
_exptl_absorpt_correction_T_min 0.795
_exptl_absorpt_correction_type multi-scan
_exptl_crystal_colour 'dark read'
_exptl_crystal_density_diffrn 1.550
_exptl_crystal_density_method 'not measured'
_exptl_crystal_description sheet
_exptl_crystal_F_000 1964
_exptl_crystal_size_max 0.2
_exptl_crystal_size_mid 0.2
_exptl_crystal_size_min 0.05
_refine_diff_density_max 1.921
_refine_diff_density_min -0.573
_refine_diff_density_rms 0.117
_refine_ls_extinction_method none
_refine_ls_goodness_of_fit_ref 1.105
_refine_ls_hydrogen_treatment mixed
_refine_ls_matrix_type full
_refine_ls_number_parameters 583
_refine_ls_number_reflns 9342
_refine_ls_number_restraints 13
_refine_ls_restrained_S_all 1.104
_refine_ls_R_factor_all 0.1221
_refine_ls_R_factor_gt 0.0798
_refine_ls_shift/su_max 0.000
_refine_ls_shift/su_mean 0.000
_refine_ls_structure_factor_coef Fsqd
_refine_ls_weighting_details 'calc w=1/[\s^2^(Fo^2^)+(0.0551P)^2^+17.6194P] where P=(Fo^2^+2Fc^2^)/3'
_refine_ls_weighting_scheme calc
_refine_ls_wR_factor_gt 0.1571
_refine_ls_wR_factor_ref 0.1718
_reflns_number_gt 6864
_reflns_number_total 9342
_reflns_threshold_expression >2sigma(I)
_cod_data_source_file ja901539y_si_001.cif
_cod_data_source_block 2
_cod_original_cell_volume 4101.23(13)
_cod_database_code 4104531

loop_
_symmetry_equiv_pos_as_xyz
'x, y, z'
'-x, y+1/2, -z+1/2'
'-x, -y, -z'
'x, -y-1/2, z-1/2'

loop_
_atom_site_label
_atom_site_type_symbol
_atom_site_fract_x
_atom_site_fract_y
_atom_site_fract_z
_atom_site_U_iso_or_equiv
_atom_site_adp_type
_atom_site_occupancy
_atom_site_symmetry_multiplicity
_atom_site_calc_flag
_atom_site_refinement_flags
Fe2 Fe 0.47468(6) 0.02399(5) 0.16376(3) 0.01323(17) Uani 1 1 d .
Fe1 Fe 0.95658(6) -0.39105(5) 0.17849(3) 0.01294(17) Uani 1 1 d .
Fe3 Fe 0.66344(6) -0.19487(5) 0.04403(3) 0.01402(17) Uani 1 1 d .
N11 N 0.3852(3) 0.1071(3) 0.1967(2) 0.0169(9) Uani 1 1 d .
N6 N 0.8761(3) -0.4699(3) 0.2206(2) 0.0165(9) Uani 1 1 d .
N4 N 0.9995(3) -0.3169(3) 0.2557(2) 0.0151(9) Uani 1 1 d .
N15 N 0.5923(3) 0.1035(3) 0.2043(2) 0.0143(9) Uani 1 1 d .
C24 C 0.5529(4) -0.0604(4) 0.1274(2) 0.0164(11) Uani 1 1 d .
N5 N 0.9191(3) -0.4998(3) 0.2800(2) 0.0159(9) Uani 1 1 d .
N13 N 0.5013(3) -0.0493(3) 0.2421(2) 0.0162(9) Uani 1 1 d .
N18 N 0.5933(4) -0.1124(3) 0.1018(2) 0.0199(10) Uani 1 1 d .
N3 N 1.0299(3) -0.3611(3) 0.3123(2) 0.0173(9) Uani 1 1 d .
N2 N 1.0773(3) -0.4714(3) 0.2126(2) 0.0160(9) Uani 1 1 d .
N1 N 1.0984(3) -0.5016(3) 0.2730(2) 0.0164(9) Uani 1 1 d .
C10 C 1.0309(4) -0.3151(4) 0.1345(3) 0.0208(12) Uani 1 1 d .
O1 O 0.7637(3) -0.0816(3) 0.04561(19) 0.0248(9) Uani 1 1 d D
N14 N 0.6034(3) 0.1336(3) 0.2639(2) 0.0166(9) Uani 1 1 d .
N9 N 0.7752(4) -0.2614(3) 0.1191(2) 0.0199(10) Uani 1 1 d .
N10 N 0.4176(3) 0.1341(3) 0.2582(2) 0.0182(10) Uani 1 1 d .
C11 C 0.9142(4) -0.4646(4) 0.1033(3) 0.0179(11) Uani 1 1 d .
N17 N 0.4349(4) 0.1352(3) 0.0418(2) 0.0228(11) Uani 1 1 d .
C12 C 0.8418(4) -0.3098(4) 0.1430(2) 0.0154(10) Uani 1 1 d .
C3 C 1.1505(4) -0.5051(4) 0.1885(3) 0.0198(12) Uani 1 1 d .
H3 H 1.1546 -0.4947 0.1470 0.024 Uiso 1 1 calc R
C19 C 0.6879(4) 0.1872(4) 0.2820(3) 0.0210(12) Uani 1 1 d .
H19 H 0.7126 0.2163 0.3218 0.025 Uiso 1 1 calc R
C27 C 0.8088(5) -0.3011(4) -0.0321(3) 0.0265(13) Uani 1 1 d .
N12 N 0.5231(4) -0.0053(3) 0.2979(2) 0.0223(10) Uani 1 1 d .
C21 C 0.6711(4) 0.1392(4) 0.1855(3) 0.0185(11) Uani 1 1 d .
H21 H 0.6828 0.1291 0.1457 0.022 Uiso 1 1 calc R
C9 C 0.7810(4) -0.5040(4) 0.2026(3) 0.0217(12) Uani 1 1 d .
H9 H 0.7335 -0.4940 0.1628 0.026 Uiso 1 1 calc R
O2 O 0.5619(3) -0.3045(3) 0.0420(2) 0.0313(10) Uani 1 1 d D
N19 N 0.7452(4) -0.2707(4) -0.0143(2) 0.0302(12) Uani 1 1 d .
N8 N 0.8894(4) -0.5098(4) 0.0587(2) 0.0291(12) Uani 1 1 d .
C20 C 0.7333(4) 0.1931(4) 0.2332(3) 0.0215(12) Uani 1 1 d .
H20 H 0.7939 0.2268 0.2324 0.026 Uiso 1 1 calc R
C8 C 0.7612(5) -0.5565(4) 0.2505(3) 0.0277(14) Uani 1 1 d .
H8 H 0.6989 -0.5882 0.2502 0.033 Uiso 1 1 calc R
C4 C 1.0574(4) -0.2979(4) 0.3584(3) 0.0232(12) Uani 1 1 d .
H4 H 1.0816 -0.3113 0.4018 0.028 Uiso 1 1 calc R
C7 C 0.8503(5) -0.5530(4) 0.2984(3) 0.0236(12) Uani 1 1 d .
H7 H 0.8615 -0.5831 0.3378 0.028 Uiso 1 1 calc R
C1 C 1.1837(4) -0.5540(4) 0.2859(3) 0.0212(12) Uani 1 1 d .
H1 H 1.2144 -0.5837 0.3248 0.025 Uiso 1 1 calc R
C13 C 0.3433(4) 0.1848(4) 0.2714(3) 0.0226(12) Uani 1 1 d .
H13 H 0.3461 0.2115 0.3110 0.027 Uiso 1 1 calc R
C14 C 0.2615(5) 0.1927(4) 0.2183(3) 0.0262(13) Uani 1 1 d .
H14 H 0.1987 0.2261 0.2138 0.031 Uiso 1 1 calc R
C22 C 0.3586(5) -0.0520(4) 0.1235(3) 0.0239(13) Uani 1 1 d .
C15 C 0.2905(4) 0.1416(4) 0.1730(3) 0.0205(12) Uani 1 1 d .
H15 H 0.2493 0.1326 0.1312 0.025 Uiso 1 1 calc R
C2 C 1.2204(4) -0.5580(4) 0.2337(3) 0.0216(12) Uani 1 1 d .
H2 H 1.2801 -0.5899 0.2293 0.026 Uiso 1 1 calc R
C6 C 1.0079(4) -0.2250(4) 0.2680(3) 0.0185(11) Uani 1 1 d .
H6 H 0.9913 -0.1769 0.2374 0.022 Uiso 1 1 calc R
N7 N 1.0738(4) -0.2725(4) 0.1058(3) 0.0327(13) Uani 1 1 d .
C5 C 1.0445(5) -0.2104(4) 0.3319(3) 0.0246(13) Uani 1 1 d .
H5 H 1.0579 -0.1520 0.3530 0.030 Uiso 1 1 calc R
C17 C 0.5326(6) -0.1562(4) 0.3180(3) 0.0342(16) Uani 1 1 d .
H17 H 0.5418 -0.2147 0.3391 0.041 Uiso 1 1 calc R
C18 C 0.5059(5) -0.1411(4) 0.2544(3) 0.0240(12) Uani 1 1 d .
H18 H 0.4925 -0.1890 0.2236 0.029 Uiso 1 1 calc R
B1 B 1.0295(5) -0.4675(4) 0.3143(3) 0.0188(13) Uani 1 1 d .
B2 B 0.5243(5) 0.1029(4) 0.2993(3) 0.0206(13) Uani 1 1 d .
N16 N 0.2910(5) -0.0976(5) 0.0974(3) 0.0456(16) Uani 1 1 d .
C16 C 0.5430(5) -0.0686(4) 0.3445(3) 0.0281(14) Uani 1 1 d .
H16 H 0.5611 -0.0551 0.3880 0.034 Uiso 1 1 calc R
C28 C 0.8941(6) -0.3382(6) -0.0535(4) 0.0472(19) Uani 1 1 d .
H28A H 0.9568 -0.3020 -0.0349 0.071 Uiso 1 1 calc R
H28B H 0.8772 -0.3338 -0.0992 0.071 Uiso 1 1 calc R
H28C H 0.9057 -0.4039 -0.0408 0.071 Uiso 1 1 calc R
O5 O 0.6641(4) 0.0916(3) 0.0341(2) 0.0396(12) Uani 1 1 d D
O3 O 1.0915(4) -0.1389(4) 0.0178(3) 0.0535(15) Uani 1 1 d .
O6 O 0.7858(4) -0.6139(4) -0.0500(2) 0.0556(15) Uani 1 1 d .
O4 O 0.8917(4) -0.0763(4) -0.0333(3) 0.0477(13) Uani 1 1 d D
N20 N 0.6210(7) -0.4934(5) 0.0402(4) 0.085(3) Uani 1 1 d .
C26 C 0.6317(7) -0.5697(7) 0.0619(4) 0.056(2) Uani 1 1 d .
C25 C 0.6622(9) -0.6639(6) 0.0873(5) 0.073(3) Uani 1 1 d .
H25A H 0.7366 -0.6648 0.1080 0.109 Uiso 1 1 calc R
H25B H 0.6465 -0.7097 0.0531 0.109 Uiso 1 1 calc R
H25C H 0.6238 -0.6800 0.1177 0.109 Uiso 1 1 calc R
O7 O 0.6357(5) -0.7367(5) -0.0492(3) 0.0728(18) Uani 1 1 d .
H1WA H 0.799(4) -0.083(4) 0.014(2) 0.020(16) Uiso 1 1 d D
H2WA H 0.591(5) -0.365(3) 0.047(4) 0.06(3) Uiso 1 1 d D
H2WB H 0.492(3) -0.311(5) 0.043(4) 0.08(3) Uiso 1 1 d D
H1WB H 0.713(5) -0.034(4) 0.034(3) 0.08(3) Uiso 1 1 d D
C23 C 0.4508(4) 0.0933(4) 0.0875(2) 0.0158(11) Uani 1 1 d .
H3WA H 1.170(5) -0.124(4) 0.039(3) 0.031(17) Uiso 1 1 d D
H4WA H 0.907(5) -0.0105(16) -0.031(3) 0.05(2) Uiso 1 1 d D
H3WB H 1.086(8) -0.189(8) 0.049(6) 0.13(5) Uiso 1 1 d D
H4WB H 0.952(5) -0.105(5) -0.005(4) 0.11(4) Uiso 1 1 d D
H5WA H 0.597(4) 0.106(6) 0.041(4) 0.11(4) Uiso 1 1 d D
H5WB H 0.671(6) 0.139(4) 0.004(3) 0.06(2) Uiso 1 1 d D

loop_
_atom_site_aniso_label
_atom_site_aniso_U_11
_atom_site_aniso_U_22
_atom_site_aniso_U_33
_atom_site_aniso_U_23
_atom_site_aniso_U_13
_atom_site_aniso_U_12
Fe2 0.0102(4) 0.0113(3) 0.0186(4) -0.0018(3) 0.0045(3) -0.0001(3)
Fe1 0.0103(4) 0.0106(3) 0.0175(4) 0.0026(3) 0.0031(3) 0.0028(3)
Fe3 0.0121(4) 0.0137(3) 0.0153(4) 0.0005(3) 0.0022(3) 0.0032(3)
N11 0.014(2) 0.013(2) 0.024(2) -0.0022(19) 0.0049(18) 0.0010(18)
N6 0.011(2) 0.015(2) 0.024(2) 0.0020(19) 0.0051(18) -0.0003(18)
N4 0.014(2) 0.013(2) 0.018(2) 0.0036(18) 0.0042(17) 0.0020(17)
N15 0.012(2) 0.012(2) 0.019(2) -0.0012(18) 0.0050(17) 0.0016(17)
C24 0.011(3) 0.017(3) 0.018(3) -0.001(2) -0.002(2) 0.001(2)
N5 0.018(2) 0.012(2) 0.020(2) 0.0032(17) 0.0084(18) 0.0049(17)
N13 0.015(2) 0.012(2) 0.024(2) 0.0034(18) 0.0105(18) 0.0009(17)
N18 0.020(2) 0.018(2) 0.020(2) -0.003(2) 0.0027(19) 0.002(2)
N3 0.016(2) 0.016(2) 0.019(2) 0.0008(18) 0.0037(18) 0.0005(18)
N2 0.012(2) 0.015(2) 0.021(2) 0.0021(18) 0.0037(17) 0.0007(18)
N1 0.008(2) 0.015(2) 0.023(2) 0.0027(18) -0.0008(17) 0.0007(17)
C10 0.015(3) 0.021(3) 0.025(3) 0.002(2) 0.004(2) 0.002(2)
O1 0.019(2) 0.021(2) 0.033(2) 0.0018(18) 0.0045(18) -0.0029(17)
N14 0.014(2) 0.015(2) 0.021(2) -0.0027(18) 0.0056(18) 0.0002(18)
N9 0.019(3) 0.019(2) 0.022(2) 0.0024(19) 0.0058(19) 0.004(2)
N10 0.017(2) 0.012(2) 0.027(2) -0.0001(18) 0.0083(19) 0.0011(18)
C11 0.017(3) 0.015(3) 0.022(3) -0.001(2) 0.005(2) 0.003(2)
N17 0.017(3) 0.023(2) 0.027(3) -0.003(2) 0.004(2) 0.004(2)
C12 0.018(3) 0.013(2) 0.016(2) -0.002(2) 0.006(2) -0.004(2)
C3 0.016(3) 0.014(3) 0.028(3) -0.006(2) 0.003(2) 0.003(2)
C19 0.016(3) 0.016(3) 0.028(3) 0.000(2) 0.000(2) 0.002(2)
C27 0.029(3) 0.027(3) 0.022(3) -0.002(3) 0.006(2) 0.005(3)
N12 0.019(3) 0.023(2) 0.026(3) 0.003(2) 0.010(2) 0.003(2)
C21 0.013(3) 0.019(3) 0.025(3) -0.001(2) 0.008(2) 0.001(2)
C9 0.013(3) 0.023(3) 0.027(3) -0.001(2) 0.001(2) -0.001(2)
O2 0.019(2) 0.021(2) 0.052(3) 0.000(2) 0.007(2) -0.0032(18)
N19 0.038(3) 0.033(3) 0.020(3) -0.003(2) 0.008(2) 0.009(2)
N8 0.027(3) 0.029(3) 0.030(3) -0.005(2) 0.007(2) 0.002(2)
C20 0.011(3) 0.018(3) 0.033(3) 0.000(2) 0.002(2) 0.000(2)
C8 0.023(3) 0.016(3) 0.048(4) -0.005(3) 0.017(3) -0.003(2)
C4 0.020(3) 0.028(3) 0.020(3) -0.008(2) 0.004(2) -0.004(2)
C7 0.026(3) 0.015(3) 0.034(3) 0.004(2) 0.016(3) 0.001(2)
C1 0.015(3) 0.011(2) 0.033(3) 0.006(2) -0.002(2) 0.004(2)
C13 0.025(3) 0.014(3) 0.036(3) -0.005(2) 0.021(3) 0.000(2)
C14 0.018(3) 0.016(3) 0.051(4) 0.004(3) 0.020(3) 0.004(2)
C22 0.019(3) 0.024(3) 0.032(3) -0.006(3) 0.013(2) -0.001(2)
C15 0.015(3) 0.018(3) 0.027(3) 0.004(2) 0.003(2) 0.001(2)
C2 0.008(3) 0.017(3) 0.040(3) -0.006(2) 0.005(2) 0.003(2)
C6 0.014(3) 0.012(2) 0.030(3) 0.001(2) 0.007(2) 0.003(2)
N7 0.027(3) 0.030(3) 0.046(3) 0.011(3) 0.018(3) -0.002(2)
C5 0.024(3) 0.016(3) 0.034(3) -0.010(2) 0.009(3) -0.006(2)
C17 0.046(4) 0.024(3) 0.037(4) 0.013(3) 0.019(3) 0.013(3)
C18 0.019(3) 0.018(3) 0.037(3) 0.002(2) 0.010(2) 0.002(2)
B1 0.017(3) 0.009(3) 0.027(3) 0.006(2) 0.002(2) 0.004(2)
B2 0.023(3) 0.019(3) 0.022(3) 0.000(3) 0.012(3) 0.001(3)
N16 0.030(3) 0.053(4) 0.056(4) -0.019(3) 0.014(3) -0.024(3)
C16 0.031(4) 0.030(3) 0.027(3) 0.013(3) 0.014(3) 0.009(3)
C28 0.046(5) 0.053(5) 0.051(5) 0.001(4) 0.028(4) 0.017(4)
O5 0.042(3) 0.040(3) 0.043(3) -0.006(2) 0.021(2) 0.001(2)
O3 0.032(3) 0.063(4) 0.060(3) 0.037(3) 0.004(3) -0.006(3)
O6 0.037(3) 0.079(4) 0.048(3) -0.028(3) 0.008(2) -0.006(3)
O4 0.041(3) 0.041(3) 0.063(4) 0.007(3) 0.017(3) 0.000(2)
N20 0.090(6) 0.029(4) 0.094(6) -0.012(4) -0.048(5) 0.034(4)
C26 0.043(5) 0.068(6) 0.050(5) -0.020(4) 0.003(4) -0.007(4)
C25 0.098(8) 0.039(5) 0.068(6) 0.006(4) -0.001(5) 0.012(5)
O7 0.054(4) 0.082(5) 0.080(4) 0.006(4) 0.015(3) 0.001(3)
C23 0.010(3) 0.015(2) 0.022(3) -0.003(2) 0.005(2) 0.004(2)

loop_
_atom_type_symbol
_atom_type_description
_atom_type_scat_dispersion_real
_atom_type_scat_dispersion_imag
_atom_type_scat_source
C C 0.0033 0.0016 'International Tables Vol C Tables 4.2.6.8 and 6.1.1.4'
H H 0.0000 0.0000 'International Tables Vol C Tables 4.2.6.8 and 6.1.1.4'
B B 0.0013 0.0007 'International Tables Vol C Tables 4.2.6.8 and 6.1.1.4'
N N 0.0061 0.0033 'International Tables Vol C Tables 4.2.6.8 and 6.1.1.4'
O O 0.0106 0.0060 'International Tables Vol C Tables 4.2.6.8 and 6.1.1.4'
Fe Fe 0.3463 0.8444 'International Tables Vol C Tables 4.2.6.8 and 6.1.1.4'

loop_
_geom_angle_atom_site_label_1
_geom_angle_atom_site_label_2
_geom_angle_atom_site_label_3
_geom_angle
_geom_angle_site_symmetry_1
_geom_angle_site_symmetry_3
C22 Fe2 C23 87.7(2) . .
C22 Fe2 C24 85.2(2) . .
C23 Fe2 C24 86.1(2) . .
C22 Fe2 N15 179.1(2) . .
C23 Fe2 N15 91.6(2) . .
C24 Fe2 N15 95.3(2) . .
C22 Fe2 N11 90.8(2) . .
C23 Fe2 N11 92.5(2) . .
C24 Fe2 N11 175.8(2) . .
N15 Fe2 N11 88.69(18) . .
C22 Fe2 N13 92.3(2) . .
C23 Fe2 N13 178.9(2) . .
C24 Fe2 N13 92.8(2) . .
N15 Fe2 N13 88.42(18) . .
N11 Fe2 N13 88.60(18) . .
C10 Fe1 C12 85.4(2) . .
C10 Fe1 C11 86.5(2) . .
C12 Fe1 C11 87.6(2) . .
C10 Fe1 N2 92.2(2) . .
C12 Fe1 N2 177.6(2) . .
C11 Fe1 N2 92.0(2) . .
C10 Fe1 N4 94.0(2) . .
C12 Fe1 N4 92.55(19) . .
C11 Fe1 N4 179.5(2) . .
N2 Fe1 N4 87.84(18) . .
C10 Fe1 N6 177.8(2) . .
C12 Fe1 N6 93.3(2) . .
C11 Fe1 N6 91.6(2) . .
N2 Fe1 N6 89.11(18) . .
N4 Fe1 N6 87.92(18) . .
O2 Fe3 O1 178.77(18) . .
O2 Fe3 N9 89.95(18) . .
O1 Fe3 N9 91.04(17) . .
O2 Fe3 N18 92.02(18) . .
O1 Fe3 N18 87.16(17) . .
N9 Fe3 N18 96.21(17) . .
O2 Fe3 N17 92.15(18) . 3_655
O1 Fe3 N17 86.98(17) . 3_655
N9 Fe3 N17 170.73(18) . 3_655
N18 Fe3 N17 92.74(17) . 3_655
O2 Fe3 N19 92.6(2) . .
O1 Fe3 N19 88.21(19) . .
N9 Fe3 N19 83.24(18) . .
N18 Fe3 N19 175.3(2) . .
N17 Fe3 N19 87.64(18) 3_655 .
C15 N11 N10 107.5(4) . .
C15 N11 Fe2 133.7(4) . .
N10 N11 Fe2 118.7(3) . .
C9 N6 N5 107.4(4) . .
C9 N6 Fe1 132.7(4) . .
N5 N6 Fe1 119.9(3) . .
C6 N4 N3 106.1(4) . .
C6 N4 Fe1 134.1(4) . .
N3 N4 Fe1 119.8(3) . .
C21 N15 N14 107.1(4) . .
C21 N15 Fe2 133.3(4) . .
N14 N15 Fe2 119.5(3) . .
N18 C24 Fe2 174.8(5) . .
C7 N5 N6 109.1(5) . .
C7 N5 B1 131.9(5) . .
N6 N5 B1 119.0(4) . .
C18 N13 N12 106.4(5) . .
C18 N13 Fe2 133.4(4) . .
N12 N13 Fe2 120.2(3) . .
C24 N18 Fe3 172.0(4) . .
C4 N3 N4 110.0(4) . .
C4 N3 B1 130.9(5) . .
N4 N3 B1 119.1(4) . .
C3 N2 N1 107.6(4) . .
C3 N2 Fe1 132.8(4) . .
N1 N2 Fe1 119.6(3) . .
C1 N1 N2 109.0(4) . .
C1 N1 B1 131.9(5) . .
N2 N1 B1 119.0(4) . .
N7 C10 Fe1 176.8(5) . .
Fe3 O1 H1WA 115(4) . .
Fe3 O1 H1WB 98(5) . .
H1WA O1 H1WB 106(3) . .
C19 N14 N15 109.5(4) . .
C19 N14 B2 130.8(5) . .
N15 N14 B2 119.7(4) . .
C12 N9 Fe3 158.1(4) . .
C13 N10 N11 108.6(5) . .
C13 N10 B2 131.3(5) . .
N11 N10 B2 120.1(4) . .
N8 C11 Fe1 179.0(5) . .
C23 N17 Fe3 154.4(4) . 3_655
N9 C12 Fe1 176.4(5) . .
N2 C3 C2 109.5(5) . .
N2 C3 H3 125.3 . .
C2 C3 H3 125.3 . .
N14 C19 C20 108.5(5) . .
N14 C19 H19 125.7 . .
C20 C19 H19 125.7 . .
N19 C27 C28 177.8(7) . .
C16 N12 N13 110.0(5) . .
C16 N12 B2 131.2(5) . .
N13 N12 B2 118.8(4) . .
N15 C21 C20 109.7(5) . .
N15 C21 H21 125.2 . .
C20 C21 H21 125.2 . .
N6 C9 C8 109.7(5) . .
N6 C9 H9 125.1 . .
C8 C9 H9 125.1 . .
Fe3 O2 H2WA 117(4) . .
Fe3 O2 H2WB 136(4) . .
H2WA O2 H2WB 107(3) . .
C27 N19 Fe3 161.6(5) . .
C19 C20 C21 105.1(5) . .
C19 C20 H20 127.4 . .
C21 C20 H20 127.4 . .
C7 C8 C9 105.5(5) . .
C7 C8 H8 127.3 . .
C9 C8 H8 127.3 . .
N3 C4 C5 108.1(5) . .
N3 C4 H4 126.0 . .
C5 C4 H4 126.0 . .
N5 C7 C8 108.2(5) . .
N5 C7 H7 125.9 . .
C8 C7 H7 125.9 . .
N1 C1 C2 109.0(5) . .
N1 C1 H1 125.5 . .
C2 C1 H1 125.5 . .
N10 C13 C14 109.1(5) . .
N10 C13 H13 125.4 . .
C14 C13 H13 125.4 . .
C13 C14 C15 105.2(5) . .
C13 C14 H14 127.4 . .
C15 C14 H14 127.4 . .
N16 C22 Fe2 177.2(6) . .
N11 C15 C14 109.6(5) . .
N11 C15 H15 125.2 . .
C14 C15 H15 125.2 . .
C1 C2 C3 104.9(5) . .
C1 C2 H2 127.5 . .
C3 C2 H2 127.5 . .
N4 C6 C5 110.1(5) . .
N4 C6 H6 125.0 . .
C5 C6 H6 125.0 . .
C4 C5 C6 105.7(5) . .
C4 C5 H5 127.2 . .
C6 C5 H5 127.2 . .
C18 C17 C16 105.3(5) . .
C18 C17 H17 127.3 . .
C16 C17 H17 127.3 . .
N13 C18 C17 110.4(5) . .
N13 C18 H18 124.8 . .
C17 C18 H18 124.8 . .
N3 B1 N1 106.9(5) . .
N3 B1 N5 107.2(4) . .
N1 B1 N5 105.2(4) . .
N10 B2 N12 105.9(5) . .
N10 B2 N14 105.9(4) . .
N12 B2 N14 106.2(4) . .
N12 C16 C17 107.9(5) . .
N12 C16 H16 126.0 . .
C17 C16 H16 126.0 . .
C27 C28 H28A 109.5 . .
C27 C28 H28B 109.5 . .
H28A C28 H28B 109.5 . .
C27 C28 H28C 109.5 . .
H28A C28 H28C 109.5 . .
H28B C28 H28C 109.5 . .
H5WA O5 H5WB 103(3) . .
H3WA O3 H3WB 95(6) . .
H4WA O4 H4WB 105(3) . .
N20 C26 C25 170.6(11) . .
C26 C25 H25A 109.5 . .
C26 C25 H25B 109.5 . .
H25A C25 H25B 109.5 . .
C26 C25 H25C 109.5 . .
H25A C25 H25C 109.5 . .
H25B C25 H25C 109.5 . .
N17 C23 Fe2 178.9(5) . .

loop_
_geom_bond_atom_site_label_1
_geom_bond_atom_site_label_2
_geom_bond_distance
_geom_bond_site_symmetry_2
Fe2 C22 1.911(6) .
Fe2 C23 1.913(5) .
Fe2 C24 1.916(5) .
Fe2 N15 1.956(4) .
Fe2 N11 1.966(4) .
Fe2 N13 1.977(4) .
Fe1 C10 1.912(6) .
Fe1 C12 1.920(5) .
Fe1 C11 1.924(5) .
Fe1 N2 1.964(4) .
Fe1 N4 1.964(4) .
Fe1 N6 1.965(4) .
Fe3 O2 2.070(4) .
Fe3 O1 2.100(4) .
Fe3 N9 2.140(5) .
Fe3 N18 2.139(5) .
Fe3 N17 2.177(5) 3_655
Fe3 N19 2.197(5) .
N11 C15 1.333(7) .
N11 N10 1.370(6) .
N6 C9 1.324(7) .
N6 N5 1.356(6) .
N4 C6 1.339(7) .
N4 N3 1.367(6) .
N15 C21 1.339(7) .
N15 N14 1.360(6) .
C24 N18 1.155(7) .
N5 C7 1.344(7) .
N5 B1 1.543(8) .
N13 C18 1.338(7) .
N13 N12 1.349(7) .
N3 C4 1.338(7) .
N3 B1 1.521(7) .
N2 C3 1.330(7) .
N2 N1 1.363(6) .
N1 C1 1.333(7) .
N1 B1 1.546(8) .
C10 N7 1.143(7) .
O1 H1WA 0.954(19) .
O1 H1WB 0.95(2) .
N14 C19 1.337(7) .
N14 B2 1.546(8) .
N9 C12 1.141(7) .
N10 C13 1.329(7) .
N10 B2 1.542(8) .
C11 N8 1.152(7) .
N17 C23 1.146(7) .
N17 Fe3 2.177(5) 3_655
C3 C2 1.395(8) .
C3 H3 0.9500 .
C19 C20 1.383(8) .
C19 H19 0.9500 .
C27 N19 1.121(8) .
C27 C28 1.455(9) .
N12 C16 1.345(7) .
N12 B2 1.547(8) .
C21 C20 1.390(8) .
C21 H21 0.9500 .
C9 C8 1.385(8) .
C9 H9 0.9500 .
O2 H2WA 0.94(2) .
O2 H2WB 0.95(2) .
C20 H20 0.9500 .
C8 C7 1.369(9) .
C8 H8 0.9500 .
C4 C5 1.372(8) .
C4 H4 0.9500 .
C7 H7 0.9500 .
C1 C2 1.377(8) .
C1 H1 0.9500 .
C13 C14 1.381(9) .
C13 H13 0.9500 .
C14 C15 1.382(8) .
C14 H14 0.9500 .
C22 N16 1.140(8) .
C15 H15 0.9500 .
C2 H2 0.9500 .
C6 C5 1.385(8) .
C6 H6 0.9500 .
C5 H5 0.9500 .
C17 C18 1.376(9) .
C17 C16 1.374(9) .
C17 H17 0.9500 .
C18 H18 0.9500 .
C16 H16 0.9500 .
C28 H28A 0.9800 .
C28 H28B 0.9800 .
C28 H28C 0.9800 .
O5 H5WA 0.97(2) .
O5 H5WB 0.97(2) .
O3 H3WA 1.05(7) .
O3 H3WB 1.01(10) .
O4 H4WA 0.96(2) .
O4 H4WB 0.96(2) .
N20 C26 1.185(11) .
C26 C25 1.475(12) .
C25 H25A 0.9800 .
C25 H25B 0.9800 .
C25 H25C 0.9800 .
